data_2215129
loop_
_publ_author_name
'Yi-Feng Sun'
'Xin-Li Wang'
'Shi-Ying Ma'
'Zi-Ying Wang'

_publ_section_title 3-Methyl-1-phenyl-4-{phenyl[4-(trifluoromethyl)anilino]methylene}-1<i>H</i>-pyrazol-5(4<i>H</i>)-one
_journal_coeditor_code HB2502
_journal_issue 9
_journal_name_full 'Acta Crystallographica Section E'
_journal_page_first o3725
_journal_page_last o3725
_journal_paper_doi 10.1107/S1600536807037993
_journal_volume 63
_journal_year 2007
_chemical_formula_iupac 'C24 H18 F3 N3 O'
_chemical_formula_moiety 'C24 H18 F3 N3 O'
_chemical_formula_sum 'C24 H18 F3 N3 O'
_chemical_formula_weight 421.41
_chemical_name_systematic 5(4H)-one
_space_group_IT_number 2
_symmetry_cell_setting triclinic
_symmetry_space_group_name_Hall '-P 1'
_symmetry_space_group_name_H-M 'P -1'
_atom_sites_solution_hydrogens difmap
_atom_sites_solution_primary direct
_atom_sites_solution_secondary difmap
_cell_angle_alpha 108.448(2)
_cell_angle_beta 100.227(2)
_cell_angle_gamma 105.178(2)
_cell_formula_units_Z 2
_cell_length_a 7.6059(9)
_cell_length_b 10.9913(12)
_cell_length_c 13.8057(15)
_cell_measurement_reflns_used 3675
_cell_measurement_temperature 273(2)
_cell_measurement_theta_max 28.17
_cell_measurement_theta_min 2.06
_cell_volume 1013.0(2)
_computing_cell_refinement 'SAINT (Bruker, 1997)'
_computing_data_collection 'SMART (Bruker, 1997)'
_computing_data_reduction SAINT
_computing_molecular_graphics 'SHELXTL (Bruker, 1997)'
_computing_publication_material SHELXTL
_computing_structure_refinement 'SHELXL97 (Sheldrick, 1997)'
_computing_structure_solution 'SHELXS97 (Sheldrick, 1997)'
_diffrn_ambient_temperature 273(2)
_diffrn_measured_fraction_theta_full 0.992
_diffrn_measured_fraction_theta_max 0.992
_diffrn_measurement_device_type 'Bruker SMART CCD'
_diffrn_measurement_method \w
_diffrn_radiation_monochromator graphite
_diffrn_radiation_source 'fine-focus sealed tube'
_diffrn_radiation_type MoK\a
_diffrn_radiation_wavelength 0.71073
_diffrn_reflns_av_R_equivalents 0.0108
_diffrn_reflns_av_sigmaI/netI 0.0169
_diffrn_reflns_limit_h_max 9
_diffrn_reflns_limit_h_min -8
_diffrn_reflns_limit_k_max 13
_diffrn_reflns_limit_k_min -12
_diffrn_reflns_limit_l_max 16
_diffrn_reflns_limit_l_min -16
_diffrn_reflns_number 5150
_diffrn_reflns_theta_full 25.00
_diffrn_reflns_theta_max 25.00
_diffrn_reflns_theta_min 2.08
_diffrn_standards_number 0
_exptl_absorpt_coefficient_mu 0.105
_exptl_absorpt_correction_T_max 0.981
_exptl_absorpt_correction_T_min 0.964
_exptl_absorpt_correction_type multi-scan
_exptl_absorpt_process_details '(SADABS; Sheldrick, 1996)'
_exptl_crystal_colour yellow
_exptl_crystal_density_diffrn 1.382
_exptl_crystal_density_method 'not measured'
_exptl_crystal_description block
_exptl_crystal_F_000 436
_exptl_crystal_size_max 0.35
_exptl_crystal_size_mid 0.26
_exptl_crystal_size_min 0.18
_refine_diff_density_max 0.705
_refine_diff_density_min -0.395
_refine_ls_extinction_coef 0.033(5)
_refine_ls_extinction_method SHELXL97
_refine_ls_goodness_of_fit_ref 1.002
_refine_ls_hydrogen_treatment constr
_refine_ls_matrix_type full
_refine_ls_number_parameters 282
_refine_ls_number_reflns 3527
_refine_ls_number_restraints 0
_refine_ls_restrained_S_all 1.002
_refine_ls_R_factor_all 0.0608
_refine_ls_R_factor_gt 0.0552
_refine_ls_shift/su_max 0.000
_refine_ls_shift/su_mean 0.000
_refine_ls_structure_factor_coef Fsqd
_refine_ls_weighting_details 'calc w=1/[\s^2^(Fo^2^)+(0.088P)^2^+0.5882P] where P=(Fo^2^+2Fc^2^)/3'
_refine_ls_weighting_scheme calc
_refine_ls_wR_factor_gt 0.1552
_refine_ls_wR_factor_ref 0.1628
_reflns_number_gt 3079
_reflns_number_total 3527
_reflns_threshold_expression I>2\s(I)
_cod_data_source_file hb2502.cif
_cod_data_source_block I
_cod_database_code 2215129
_cod_database_fobs_code 2215129

loop_
_symmetry_equiv_pos_as_xyz
'x, y, z'
'-x, -y, -z'

loop_
_atom_site_type_symbol
_atom_site_label
_atom_site_fract_x
_atom_site_fract_y
_atom_site_fract_z
_atom_site_U_iso_or_equiv
_atom_site_adp_type
_atom_site_calc_flag
_atom_site_refinement_flags
_atom_site_occupancy
F F1 1.2873(3) 0.7703(4) 0.52098(18) 0.1651(15) Uani d . 1
F F2 1.1537(3) 0.7329(3) 0.6340(3) 0.1570(13) Uani d . 1
F F3 1.2712(3) 0.9287(2) 0.64567(18) 0.1190(8) Uani d . 1
O O1 0.2518(2) 0.89023(15) 0.26159(13) 0.0553(4) Uani d . 1
N N1 -0.0459(2) 0.74140(17) 0.14646(14) 0.0452(4) Uani d . 1
N N2 -0.1474(3) 0.60170(17) 0.10526(14) 0.0481(5) Uani d . 1
N N3 0.4577(2) 0.74680(18) 0.32255(14) 0.0489(5) Uani d . 1
H H3 0.4386 0.8219 0.3269 0.059 Uiso calc R 1
C C1 0.1347(3) 0.7735(2) 0.20940(17) 0.0433(5) Uani d . 1
C C2 0.1515(3) 0.6428(2) 0.20245(16) 0.0418(5) Uani d . 1
C C3 -0.0321(3) 0.5436(2) 0.13746(17) 0.0445(5) Uani d . 1
C C4 -0.1047(4) 0.3929(2) 0.1069(2) 0.0617(7) Uani d . 1
H H4A -0.2385 0.3579 0.0713 0.093 Uiso calc R 1
H H4B -0.0832 0.3724 0.1697 0.093 Uiso calc R 1
H H4C -0.0393 0.3514 0.0599 0.093 Uiso calc R 1
C C5 -0.1398(3) 0.8326(2) 0.13113(16) 0.0446(5) Uani d . 1
C C6 -0.3329(3) 0.7998(3) 0.11965(19) 0.0545(6) Uani d . 1
H H6 -0.4027 0.7169 0.1203 0.065 Uiso calc R 1
C C7 -0.4214(4) 0.8914(3) 0.1072(2) 0.0634(7) Uani d . 1
H H7 -0.5509 0.8701 0.0998 0.076 Uiso calc R 1
C C8 -0.3185(4) 1.0139(3) 0.1055(2) 0.0668(7) Uani d . 1
H H8 -0.3780 1.0756 0.0978 0.080 Uiso calc R 1
C C9 -0.1283(4) 1.0441(3) 0.1152(2) 0.0692(7) Uani d . 1
H H9 -0.0592 1.1263 0.1133 0.083 Uiso calc R 1
C C10 -0.0376(4) 0.9544(2) 0.1279(2) 0.0583(6) Uani d . 1
H H10 0.0917 0.9759 0.1342 0.070 Uiso calc R 1
C C11 0.3135(3) 0.6321(2) 0.25890(16) 0.0418(5) Uani d . 1
C C12 0.6381(3) 0.7604(2) 0.38376(17) 0.0454(5) Uani d . 1
C C13 0.7166(3) 0.8622(2) 0.48522(18) 0.0504(5) Uani d . 1
H H13 0.6512 0.9199 0.5115 0.061 Uiso calc R 1
C C14 0.8908(3) 0.8778(2) 0.54689(18) 0.0551(6) Uani d . 1
H H14 0.9428 0.9462 0.6147 0.066 Uiso calc R 1
C C15 0.9884(3) 0.7923(3) 0.50833(18) 0.0523(6) Uani d . 1
C C16 0.9117(3) 0.6922(3) 0.40642(18) 0.0566(6) Uani d . 1
H H16 0.9775 0.6347 0.3802 0.068 Uiso calc R 1
C C17 0.7391(3) 0.6772(3) 0.34380(18) 0.0552(6) Uani d . 1
H H17 0.6902 0.6115 0.2748 0.066 Uiso calc R 1
C C18 1.1727(4) 0.8038(3) 0.5758(2) 0.0710(8) Uani d . 1
C C19 0.3297(3) 0.4991(2) 0.25615(16) 0.0433(5) Uani d . 1
C C20 0.3411(3) 0.4054(2) 0.16447(18) 0.0525(6) Uani d . 1
H H20 0.3318 0.4228 0.1024 0.063 Uiso calc R 1
C C21 0.3666(4) 0.2856(2) 0.1664(2) 0.0650(7) Uani d . 1
H H21 0.3753 0.2228 0.1054 0.078 Uiso calc R 1
C C22 0.3792(4) 0.2590(3) 0.2577(2) 0.0694(8) Uani d . 1
H H22 0.3982 0.1791 0.2586 0.083 Uiso calc R 1
C C23 0.3637(4) 0.3507(3) 0.3479(2) 0.0670(7) Uani d . 1
H H23 0.3692 0.3317 0.4091 0.080 Uiso calc R 1
C C24 0.3399(3) 0.4708(2) 0.34747(19) 0.0540(6) Uani d . 1
H H24 0.3307 0.5329 0.4086 0.065 Uiso calc R 1

loop_
_atom_site_aniso_label
_atom_site_aniso_U_11
_atom_site_aniso_U_22
_atom_site_aniso_U_33
_atom_site_aniso_U_12
_atom_site_aniso_U_13
_atom_site_aniso_U_23
F1 0.0721(13) 0.299(4) 0.0878(15) 0.0989(19) 0.0070(11) 0.0061(19)
F2 0.0921(16) 0.199(3) 0.202(3) 0.0332(17) -0.0128(16) 0.148(3)
F3 0.0832(13) 0.1226(17) 0.0949(14) 0.0156(12) -0.0288(11) 0.0146(13)
O1 0.0488(9) 0.0386(8) 0.0681(10) 0.0136(7) 0.0022(7) 0.0158(7)
N1 0.0427(9) 0.0382(9) 0.0524(10) 0.0155(7) 0.0047(8) 0.0179(8)
N2 0.0468(10) 0.0396(9) 0.0520(10) 0.0136(8) 0.0049(8) 0.0159(8)
N3 0.0460(10) 0.0439(10) 0.0538(11) 0.0185(8) 0.0044(8) 0.0175(8)
C1 0.0419(11) 0.0416(11) 0.0464(11) 0.0161(9) 0.0095(9) 0.0170(9)
C2 0.0450(11) 0.0394(10) 0.0426(10) 0.0177(9) 0.0102(9) 0.0161(8)
C3 0.0460(11) 0.0412(11) 0.0455(11) 0.0162(9) 0.0088(9) 0.0167(9)
C4 0.0560(14) 0.0396(12) 0.0779(17) 0.0128(10) 0.0039(12) 0.0184(11)
C5 0.0494(12) 0.0447(11) 0.0410(11) 0.0221(9) 0.0074(9) 0.0163(9)
C6 0.0501(13) 0.0626(14) 0.0567(13) 0.0241(11) 0.0124(10) 0.0277(11)
C7 0.0550(14) 0.0838(18) 0.0582(14) 0.0401(14) 0.0110(11) 0.0251(13)
C8 0.0799(18) 0.0612(15) 0.0594(15) 0.0437(14) 0.0031(13) 0.0162(12)
C9 0.0738(17) 0.0480(13) 0.0828(18) 0.0259(12) 0.0036(14) 0.0273(13)
C10 0.0531(13) 0.0477(13) 0.0747(16) 0.0195(10) 0.0091(11) 0.0273(12)
C11 0.0463(11) 0.0435(11) 0.0386(10) 0.0189(9) 0.0130(9) 0.0162(8)
C12 0.0420(11) 0.0480(11) 0.0476(11) 0.0156(9) 0.0101(9) 0.0215(9)
C13 0.0486(12) 0.0439(11) 0.0547(13) 0.0155(9) 0.0128(10) 0.0147(10)
C14 0.0493(12) 0.0561(13) 0.0465(12) 0.0113(10) 0.0078(10) 0.0111(10)
C15 0.0418(11) 0.0667(14) 0.0468(12) 0.0154(10) 0.0123(9) 0.0220(11)
C16 0.0479(12) 0.0717(16) 0.0513(13) 0.0291(11) 0.0153(10) 0.0172(11)
C17 0.0477(12) 0.0669(15) 0.0427(11) 0.0225(11) 0.0092(9) 0.0099(10)
C18 0.0534(15) 0.095(2) 0.0564(15) 0.0266(14) 0.0080(12) 0.0216(15)
C19 0.0410(11) 0.0446(11) 0.0462(11) 0.0188(9) 0.0080(8) 0.0188(9)
C20 0.0580(13) 0.0514(13) 0.0474(12) 0.0253(11) 0.0082(10) 0.0162(10)
C21 0.0654(15) 0.0501(13) 0.0686(16) 0.0292(12) 0.0031(12) 0.0096(12)
C22 0.0652(16) 0.0463(13) 0.087(2) 0.0205(12) -0.0063(14) 0.0266(13)
C23 0.0690(16) 0.0641(16) 0.0682(16) 0.0160(13) 0.0025(13) 0.0403(14)
C24 0.0594(14) 0.0561(13) 0.0494(12) 0.0209(11) 0.0129(10) 0.0243(10)

loop_
_atom_type_symbol
_atom_type_description
_atom_type_scat_dispersion_real
_atom_type_scat_dispersion_imag
_atom_type_scat_source
C C 0.0033 0.0016 'International Tables Vol C Tables 4.2.6.8 and 6.1.1.4'
H H 0.0000 0.0000 'International Tables Vol C Tables 4.2.6.8 and 6.1.1.4'
N N 0.0061 0.0033 'International Tables Vol C Tables 4.2.6.8 and 6.1.1.4'
O O 0.0106 0.0060 'International Tables Vol C Tables 4.2.6.8 and 6.1.1.4'
F F 0.0171 0.0103 'International Tables Vol C Tables 4.2.6.8 and 6.1.1.4'

loop_
_geom_angle_atom_site_label_1
_geom_angle_atom_site_label_2
_geom_angle_atom_site_label_3
_geom_angle
_geom_angle_publ_flag
C1 N1 N2 112.32(16) ?
C1 N1 C5 127.73(17) ?
N2 N1 C5 119.51(17) ?
C3 N2 N1 106.70(17) ?
C11 N3 C12 128.37(18) n
C11 N3 H3 115.8 ?
C12 N3 H3 115.8 ?
O1 C1 N1 126.24(19) ?
O1 C1 C2 129.26(19) n
N1 C1 C2 104.48(17) ?
C11 C2 C3 132.65(19) n
C11 C2 C1 122.13(19) n
C3 C2 C1 104.96(17) ?
N2 C3 C2 111.44(18) ?
N2 C3 C4 118.50(19) ?
C2 C3 C4 130.03(19) ?
C3 C4 H4A 109.5 ?
C3 C4 H4B 109.5 ?
H4A C4 H4B 109.5 ?
C3 C4 H4C 109.5 ?
H4A C4 H4C 109.5 ?
H4B C4 H4C 109.5 ?
C10 C5 C6 120.1(2) ?
C10 C5 N1 119.7(2) ?
C6 C5 N1 120.2(2) ?
C5 C6 C7 119.4(2) ?
C5 C6 H6 120.3 ?
C7 C6 H6 120.3 ?
C8 C7 C6 120.4(2) ?
C8 C7 H7 119.8 ?
C6 C7 H7 119.8 ?
C9 C8 C7 119.5(2) ?
C9 C8 H8 120.3 ?
C7 C8 H8 120.3 ?
C8 C9 C10 121.0(3) ?
C8 C9 H9 119.5 ?
C10 C9 H9 119.5 ?
C9 C10 C5 119.6(2) ?
C9 C10 H10 120.2 ?
C5 C10 H10 120.2 ?
N3 C11 C2 118.67(18) n
N3 C11 C19 118.50(18) n
C2 C11 C19 122.75(18) n
C17 C12 C13 119.5(2) ?
C17 C12 N3 121.8(2) ?
C13 C12 N3 118.66(19) n
C14 C13 C12 120.2(2) ?
C14 C13 H13 119.9 ?
C12 C13 H13 119.9 ?
C13 C14 C15 120.2(2) ?
C13 C14 H14 119.9 ?
C15 C14 H14 119.9 ?
C14 C15 C16 119.7(2) ?
C14 C15 C18 120.9(2) ?
C16 C15 C18 119.4(2) ?
C17 C16 C15 120.5(2) ?
C17 C16 H16 119.8 ?
C15 C16 H16 119.8 ?
C16 C17 C12 119.9(2) ?
C16 C17 H17 120.1 ?
C12 C17 H17 120.1 ?
F2 C18 F1 108.1(3) ?
F2 C18 F3 103.3(3) ?
F1 C18 F3 104.5(3) ?
F2 C18 C15 113.4(2) ?
F1 C18 C15 113.1(2) ?
F3 C18 C15 113.5(3) ?
C24 C19 C20 119.8(2) ?
C24 C19 C11 119.31(19) ?
C20 C19 C11 120.87(19) ?
C21 C20 C19 119.4(2) ?
C21 C20 H20 120.3 ?
C19 C20 H20 120.3 ?
C22 C21 C20 120.5(2) ?
C22 C21 H21 119.8 ?
C20 C21 H21 119.8 ?
C21 C22 C23 120.0(2) ?
C21 C22 H22 120.0 ?
C23 C22 H22 120.0 ?
C22 C23 C24 120.1(2) ?
C22 C23 H23 119.9 ?
C24 C23 H23 119.9 ?
C23 C24 C19 120.2(2) ?
C23 C24 H24 119.9 ?
C19 C24 H24 119.9 ?

loop_
_geom_bond_atom_site_label_1
_geom_bond_atom_site_label_2
_geom_bond_distance
_geom_bond_publ_flag
F1 C18 1.301(3) ?
F2 C18 1.286(4) ?
F3 C18 1.321(4) ?
O1 C1 1.244(3) n
N1 C1 1.377(3) ?
N1 N2 1.396(2) ?
N1 C5 1.419(3) ?
N2 C3 1.307(3) n
N3 C11 1.340(3) n
N3 C12 1.421(3) n
N3 H3 0.8600 ?
C1 C2 1.451(3) n
C2 C11 1.390(3) n
C2 C3 1.442(3) ?
C3 C4 1.491(3) ?
C4 H4A 0.9600 ?
C4 H4B 0.9600 ?
C4 H4C 0.9600 ?
C5 C10 1.380(3) ?
C5 C6 1.385(3) ?
C6 C7 1.385(3) ?
C6 H6 0.9300 ?
C7 C8 1.379(4) ?
C7 H7 0.9300 ?
C8 C9 1.368(4) ?
C8 H8 0.9300 ?
C9 C10 1.379(3) ?
C9 H9 0.9300 ?
C10 H10 0.9300 ?
C11 C19 1.488(3) n
C12 C17 1.389(3) ?
C12 C13 1.390(3) ?
C13 C14 1.378(3) ?
C13 H13 0.9300 ?
C14 C15 1.381(3) ?
C14 H14 0.9300 ?
C15 C16 1.387(3) ?
C15 C18 1.489(3) ?
C16 C17 1.375(3) ?
C16 H16 0.9300 ?
C17 H17 0.9300 ?
C19 C24 1.385(3) ?
C19 C20 1.390(3) ?
C20 C21 1.388(3) ?
C20 H20 0.9300 ?
C21 C22 1.375(4) ?
C21 H21 0.9300 ?
C22 C23 1.379(4) ?
C22 H22 0.9300 ?
C23 C24 1.380(3) ?
C23 H23 0.9300 ?
C24 H24 0.9300 ?

loop_
_geom_hbond_atom_site_label_D
_geom_hbond_atom_site_label_H
_geom_hbond_atom_site_label_A
_geom_hbond_distance_DH
_geom_hbond_distance_HA
_geom_hbond_distance_DA
_geom_hbond_angle_DHA
_geom_hbond_publ_flag
N3 H3 O1 0.86 1.98 2.704(2) 141 y

loop_
_geom_torsion_atom_site_label_1
_geom_torsion_atom_site_label_2
_geom_torsion_atom_site_label_3
_geom_torsion_atom_site_label_4
_geom_torsion
C1 N1 N2 C3 -2.4(2)
C5 N1 N2 C3 -175.31(18)
N2 N1 C1 O1 -175.1(2)
C5 N1 C1 O1 -3.0(4)
N2 N1 C1 C2 3.3(2)
C5 N1 C1 C2 175.43(19)
O1 C1 C2 C11 0.6(4)
N1 C1 C2 C11 -177.68(19)
O1 C1 C2 C3 175.5(2)
N1 C1 C2 C3 -2.8(2)
N1 N2 C3 C2 0.5(2)
N1 N2 C3 C4 178.7(2)
C11 C2 C3 N2 175.6(2)
C1 C2 C3 N2 1.5(2)
C11 C2 C3 C4 -2.4(4)
C1 C2 C3 C4 -176.5(2)
C1 N1 C5 C10 36.3(3)
N2 N1 C5 C10 -152.0(2)
C1 N1 C5 C6 -143.6(2)
N2 N1 C5 C6 28.1(3)
C10 C5 C6 C7 -1.3(3)
N1 C5 C6 C7 178.6(2)
C5 C6 C7 C8 0.4(4)
C6 C7 C8 C9 0.6(4)
C7 C8 C9 C10 -0.7(4)
C8 C9 C10 C5 -0.2(4)
C6 C5 C10 C9 1.2(4)
N1 C5 C10 C9 -178.6(2)
C12 N3 C11 C2 -177.2(2)
C12 N3 C11 C19 6.0(3)
C3 C2 C11 N3 -172.6(2)
C1 C2 C11 N3 0.7(3)
C3 C2 C11 C19 4.0(4)
C1 C2 C11 C19 177.36(19)
C11 N3 C12 C17 41.3(3)
C11 N3 C12 C13 -140.4(2)
C17 C12 C13 C14 -1.9(3)
N3 C12 C13 C14 179.7(2)
C12 C13 C14 C15 -0.1(4)
C13 C14 C15 C16 1.2(4)
C13 C14 C15 C18 -177.2(2)
C14 C15 C16 C17 -0.2(4)
C18 C15 C16 C17 178.2(2)
C15 C16 C17 C12 -1.8(4)
C13 C12 C17 C16 2.9(4)
N3 C12 C17 C16 -178.8(2)
C14 C15 C18 F2 87.5(4)
C16 C15 C18 F2 -90.9(3)
C14 C15 C18 F1 -148.9(3)
C16 C15 C18 F1 32.7(4)
C14 C15 C18 F3 -30.0(4)
C16 C15 C18 F3 151.6(3)
N3 C11 C19 C24 64.0(3)
C2 C11 C19 C24 -112.7(2)
N3 C11 C19 C20 -113.8(2)
C2 C11 C19 C20 69.5(3)
C24 C19 C20 C21 -1.3(3)
C11 C19 C20 C21 176.5(2)
C19 C20 C21 C22 0.5(4)
C20 C21 C22 C23 1.0(4)
C21 C22 C23 C24 -1.5(4)
C22 C23 C24 C19 0.6(4)
C20 C19 C24 C23 0.8(4)
C11 C19 C24 C23 -177.0(2)

loop_
_cod_related_entry_id
_cod_related_entry_database
_cod_related_entry_code
1 ChemSpider 30655312
